data_7720148
loop_
_publ_author_name
'Mandal, Chhotan'
'Kundu, Abhishek'
'Panda, Sourav'
'Mukherjee, Debabrata'

_publ_section_title
;
 The behavior of potassium follows that of calcium in heterobimetallic
 'K-H-Al' hydrides on a picolyl-derived chemically non-innocent triaza
 ligand.
;
_journal_issue 9
_journal_name_full 'Dalton transactions (Cambridge, England : 2003)'
_journal_page_first 3934
_journal_page_last 3942
_journal_paper_doi 10.1039/d6dt00079g
_journal_volume 55
_journal_year 2026
_chemical_formula_moiety 'C18 H26 Al N3'
_chemical_formula_sum 'C18 H26 Al N3'
_chemical_formula_weight 311.40
_space_group_crystal_system monoclinic
_space_group_IT_number 15
_space_group_name_Hall '-I 2ya'
_space_group_name_H-M_alt 'I 1 2/a 1'
_atom_sites_solution_hydrogens mixed
_audit_creation_date 2025-08-18
_audit_creation_method
;
Olex2 1.5
(compiled 2024.02.16 svn.r378c4104 for OlexSys, GUI svn.r6928)
;
_audit_update_record
;
2025-08-21 deposited with the CCDC.	2026-02-03 downloaded from the CCDC.
;
_cell_angle_alpha 90
_cell_angle_beta 99.3490(10)
_cell_angle_gamma 90
_cell_formula_units_Z 8
_cell_length_a 25.9955(3)
_cell_length_b 6.52390(10)
_cell_length_c 20.5807(2)
_cell_measurement_reflns_used 3136
_cell_measurement_temperature 100(2)
_cell_measurement_theta_max 68.106
_cell_measurement_theta_min 3.446
_cell_volume 3443.96(7)
_computing_molecular_graphics 'Olex2 1.5 (Dolomanov et al., 2009)'
_computing_publication_material 'Olex2 1.5 (Dolomanov et al., 2009)'
_computing_structure_refinement 'SHELXL 2019/3 (Sheldrick, 2015)'
_computing_structure_solution 'SHELXT 2018/2 (Sheldrick, 2018)'
_diffrn_ambient_temperature 100.15
_diffrn_measured_fraction_theta_full 0.998
_diffrn_measured_fraction_theta_max 0.997
_diffrn_measurement_device 'four-circle diffractometer'
_diffrn_measurement_device_type 'XtaLAB Synergy, Dualflex, HyPix3000'
_diffrn_measurement_method '\w scans'
_diffrn_radiation_type CuK\a
_diffrn_radiation_wavelength 1.54184
_diffrn_reflns_av_R_equivalents 0.0200
_diffrn_reflns_av_unetI/netI 0.0110
_diffrn_reflns_Laue_measured_fraction_full 0.998
_diffrn_reflns_Laue_measured_fraction_max 0.997
_diffrn_reflns_limit_h_max 29
_diffrn_reflns_limit_h_min -31
_diffrn_reflns_limit_k_max 7
_diffrn_reflns_limit_k_min -7
_diffrn_reflns_limit_l_max 24
_diffrn_reflns_limit_l_min -23
_diffrn_reflns_number 17689
_diffrn_reflns_point_group_measured_fraction_full 0.998
_diffrn_reflns_point_group_measured_fraction_max 0.997
_diffrn_reflns_theta_full 67.684
_diffrn_reflns_theta_max 68.106
_diffrn_reflns_theta_min 3.446
_exptl_absorpt_coefficient_mu 1.016
_exptl_absorpt_correction_T_max 0.906
_exptl_absorpt_correction_T_min 0.839
_exptl_absorpt_correction_type multi-scan
_exptl_crystal_colour 'clear yellowish yellow'
_exptl_crystal_colour_lustre clear
_exptl_crystal_colour_modifier yellowish
_exptl_crystal_colour_primary yellow
_exptl_crystal_density_diffrn 1.201
_exptl_crystal_description 'rect. Prism'
_exptl_crystal_F_000 1344
_exptl_crystal_preparation 'solvent diffusion'
_exptl_crystal_size_max 0.231
_exptl_crystal_size_mid 0.144
_exptl_crystal_size_min 0.097
_refine_diff_density_max 0.214
_refine_diff_density_min -0.247
_refine_diff_density_rms 0.045
_refine_ls_extinction_method none
_refine_ls_goodness_of_fit_ref 1.096
_refine_ls_hydrogen_treatment mixed
_refine_ls_matrix_type full
_refine_ls_number_parameters 209
_refine_ls_number_reflns 3136
_refine_ls_number_restraints 0
_refine_ls_restrained_S_all 1.096
_refine_ls_R_factor_all 0.0359
_refine_ls_R_factor_gt 0.0353
_refine_ls_shift/su_max 0.001
_refine_ls_shift/su_mean 0.000
_refine_ls_structure_factor_coef Fsqd
_refine_ls_weighting_details 'w=1/[\s^2^(Fo^2^)+(0.0367P)^2^+5.0323P] where P=(Fo^2^+2Fc^2^)/3'
_refine_ls_weighting_scheme calc
_refine_ls_wR_factor_gt 0.0914
_refine_ls_wR_factor_ref 0.0917
_reflns_Friedel_coverage 0.000
_reflns_number_gt 3051
_reflns_number_total 3136
_reflns_threshold_expression 'I > 2\s(I)'
_cod_data_source_file d6dt00079g2.cif
_cod_data_source_block cmal1_auto_cm01
_cod_depositor_comments 'Adding full bibliography for 7720145--7720151.cif.'
_cod_database_code 7720148
_shelx_shelxl_version_number 2019/3
_shelx_space_group_comment
;
The symmetry employed for this shelxl refinement is uniquely defined
by the following loop, which should always be used as a source of
symmetry information in preference to the above space-group names.
They are only intended as comments.
;
_shelx_estimated_absorpt_t_max 0.908
_shelx_estimated_absorpt_t_min 0.799
_olex2_refinement_description
;
1. Fixed Uiso
 At 1.2 times of:
  All C(H) groups, All C(H,H) groups
 At 1.5 times of:
  All C(H,H,H) groups
2.a Secondary CH2 refined with riding coordinates:
 C12(H12A,H12B), C14(H14A,H14B), C17(H17A,H17B), C13(H13A,H13B), C15(H15A,H15B)
2.b Aromatic/amide H refined with riding coordinates:
 C8(H8), C11(H11), C9(H9), C4(H4), C7(H7), C2(H2), C10(H10), C3(H3)
2.c Idealised Me refined as rotating group:
 C18(H18A,H18B,H18C), C16(H16A,H16B,H16C)
;
_olex2_submission_special_instructions 'No special instructions were received'

loop_
_space_group_symop_operation_xyz
'x, y, z'
'-x+1/2, y, -z'
'x+1/2, y+1/2, z+1/2'
'-x+1, y+1/2, -z+1/2'
'-x, -y, -z'
'x-1/2, -y, z'
'-x+1/2, -y+1/2, -z+1/2'
'x, -y+1/2, z+1/2'

loop_
_atom_site_label
_atom_site_type_symbol
_atom_site_fract_x
_atom_site_fract_y
_atom_site_fract_z
_atom_site_U_iso_or_equiv
_atom_site_adp_type
_atom_site_occupancy
_atom_site_site_symmetry_order
_atom_site_calc_flag
_atom_site_refinement_flags_posn
_atom_site_refinement_flags_adp
_atom_site_refinement_flags_occupancy
_atom_site_disorder_assembly
_atom_site_disorder_group
Al1 Al 0.62275(2) 0.37396(6) 0.75061(2) 0.01597(13) Uani 1 1 d . . . . .
N1 N 0.55967(4) 0.30902(18) 0.67063(6) 0.0164(3) Uani 1 1 d . . . . .
N3 N 0.67669(4) 0.33802(18) 0.84346(6) 0.0172(3) Uani 1 1 d . . . . .
N2 N 0.58312(5) 0.1994(2) 0.79233(6) 0.0194(3) Uani 1 1 d . . . . .
C6 C 0.58666(5) 0.5373(2) 0.58748(7) 0.0177(3) Uani 1 1 d . . . . .
C5 C 0.55335(5) 0.3695(2) 0.60649(7) 0.0177(3) Uani 1 1 d . . . . .
C1 C 0.52888(5) 0.1585(2) 0.68738(7) 0.0179(3) Uani 1 1 d . . . . .
C8 C 0.62280(6) 0.8790(2) 0.60218(7) 0.0232(3) Uani 1 1 d . . . . .
H8 H 0.627131 1.003490 0.626394 0.028 Uiso 1 1 calc R U . . .
C11 C 0.61011(5) 0.5155(2) 0.53139(7) 0.0209(3) Uani 1 1 d . . . . .
H11 H 0.605765 0.391548 0.506878 0.025 Uiso 1 1 calc R U . . .
C12 C 0.53973(5) 0.0879(2) 0.75775(7) 0.0198(3) Uani 1 1 d . . . . .
H12A H 0.508620 0.110848 0.778886 0.024 Uiso 1 1 calc R U . . .
H12B H 0.547630 -0.060673 0.759388 0.024 Uiso 1 1 calc R U . . .
C9 C 0.64606(6) 0.8546(2) 0.54649(7) 0.0234(3) Uani 1 1 d . . . . .
H9 H 0.666351 0.962272 0.532609 0.028 Uiso 1 1 calc R U . . .
C4 C 0.51617(6) 0.2783(2) 0.55920(7) 0.0213(3) Uani 1 1 d . . . . .
H4 H 0.513023 0.319169 0.514425 0.026 Uiso 1 1 calc R U . . .
C7 C 0.59318(6) 0.7211(2) 0.62243(7) 0.0208(3) Uani 1 1 d . . . . .
H7 H 0.577223 0.738577 0.660447 0.025 Uiso 1 1 calc R U . . .
C2 C 0.48981(5) 0.0669(2) 0.64244(7) 0.0212(3) Uani 1 1 d . . . . .
H2 H 0.467849 -0.035011 0.656295 0.025 Uiso 1 1 calc R U . . .
C14 C 0.64039(6) 0.2917(2) 0.89018(7) 0.0216(3) Uani 1 1 d . . . . .
H14A H 0.622855 0.419116 0.900909 0.026 Uiso 1 1 calc R U . . .
H14B H 0.660100 0.235402 0.931535 0.026 Uiso 1 1 calc R U . . .
C17 C 0.70563(6) 0.5297(2) 0.86371(7) 0.0212(3) Uani 1 1 d . . . . .
H17A H 0.725835 0.511301 0.908429 0.025 Uiso 1 1 calc R U . . .
H17B H 0.680391 0.642229 0.865692 0.025 Uiso 1 1 calc R U . . .
C10 C 0.63963(6) 0.6729(3) 0.51121(7) 0.0238(3) Uani 1 1 d . . . . .
H10 H 0.655499 0.656212 0.473100 0.029 Uiso 1 1 calc R U . . .
C13 C 0.59980(6) 0.1365(2) 0.85939(7) 0.0228(3) Uani 1 1 d . . . . .
H13A H 0.615168 -0.002557 0.860837 0.027 Uiso 1 1 calc R U . . .
H13B H 0.569860 0.134459 0.883595 0.027 Uiso 1 1 calc R U . . .
C15 C 0.71236(6) 0.1617(2) 0.83805(7) 0.0206(3) Uani 1 1 d . . . . .
H15A H 0.731924 0.189818 0.801576 0.025 Uiso 1 1 calc R U . . .
H15B H 0.690876 0.037903 0.826002 0.025 Uiso 1 1 calc R U . . .
C3 C 0.48362(6) 0.1273(2) 0.57735(8) 0.0228(3) Uani 1 1 d . . . . .
H3 H 0.457523 0.066598 0.545492 0.027 Uiso 1 1 calc R U . . .
C18 C 0.74252(6) 0.5892(3) 0.81681(8) 0.0273(4) Uani 1 1 d . . . . .
H18A H 0.723103 0.598298 0.771914 0.041 Uiso 1 1 calc R U . . .
H18B H 0.769941 0.485438 0.818388 0.041 Uiso 1 1 calc R U . . .
H18C H 0.758325 0.722468 0.829839 0.041 Uiso 1 1 calc R U . . .
C16 C 0.75148(6) 0.1140(3) 0.89990(8) 0.0294(4) Uani 1 1 d . . . . .
H16A H 0.773634 -0.000852 0.891087 0.044 Uiso 1 1 calc R U . . .
H16B H 0.732707 0.077498 0.935867 0.044 Uiso 1 1 calc R U . . .
H16C H 0.773210 0.234940 0.912436 0.044 Uiso 1 1 calc R U . . .
H H 0.6631(7) 0.307(3) 0.7072(9) 0.028(5) Uiso 1 1 d . . . . .
HA H 0.6136(7) 0.604(3) 0.7614(9) 0.035(5) Uiso 1 1 d . . . . .

loop_
_atom_site_aniso_label
_atom_site_aniso_U_11
_atom_site_aniso_U_22
_atom_site_aniso_U_33
_atom_site_aniso_U_23
_atom_site_aniso_U_13
_atom_site_aniso_U_12
Al1 0.0165(2) 0.0165(2) 0.0152(2) 0.00109(16) 0.00344(16) 0.00048(16)
N1 0.0151(6) 0.0173(6) 0.0175(6) -0.0004(5) 0.0042(4) 0.0025(5)
N3 0.0179(6) 0.0172(6) 0.0169(6) -0.0005(5) 0.0039(5) 0.0007(5)
N2 0.0193(6) 0.0233(7) 0.0154(6) 0.0027(5) 0.0024(5) -0.0024(5)
C6 0.0158(6) 0.0207(7) 0.0158(7) 0.0028(6) -0.0002(5) 0.0041(6)
C5 0.0166(7) 0.0186(7) 0.0178(7) 0.0004(6) 0.0027(5) 0.0054(5)
C1 0.0151(6) 0.0181(7) 0.0214(7) -0.0007(6) 0.0053(5) 0.0033(5)
C8 0.0242(7) 0.0200(8) 0.0239(8) 0.0009(6) -0.0002(6) 0.0019(6)
C11 0.0204(7) 0.0252(8) 0.0166(7) -0.0014(6) 0.0010(5) 0.0016(6)
C12 0.0182(7) 0.0206(7) 0.0211(7) 0.0015(6) 0.0050(6) -0.0007(6)
C9 0.0196(7) 0.0256(8) 0.0236(8) 0.0073(6) -0.0005(6) -0.0020(6)
C4 0.0210(7) 0.0236(8) 0.0187(7) 0.0007(6) 0.0010(6) 0.0038(6)
C7 0.0221(7) 0.0214(8) 0.0191(7) 0.0016(6) 0.0042(6) 0.0050(6)
C2 0.0162(7) 0.0217(8) 0.0258(7) -0.0010(6) 0.0039(6) 0.0001(6)
C14 0.0217(7) 0.0285(8) 0.0149(7) 0.0016(6) 0.0042(6) 0.0011(6)
C17 0.0239(7) 0.0189(7) 0.0202(7) -0.0033(6) 0.0016(6) -0.0007(6)
C10 0.0213(7) 0.0331(9) 0.0172(7) 0.0029(6) 0.0033(6) 0.0005(6)
C13 0.0224(7) 0.0275(8) 0.0185(7) 0.0057(6) 0.0039(6) -0.0015(6)
C15 0.0205(7) 0.0187(7) 0.0220(7) -0.0015(6) 0.0017(6) 0.0028(6)
C3 0.0177(7) 0.0250(8) 0.0241(8) -0.0029(6) -0.0017(6) 0.0009(6)
C18 0.0284(8) 0.0249(8) 0.0287(8) -0.0017(7) 0.0047(7) -0.0086(7)
C16 0.0274(8) 0.0288(9) 0.0295(9) 0.0005(7) -0.0029(7) 0.0067(7)

loop_
_atom_type_symbol
_atom_type_description
_atom_type_scat_dispersion_real
_atom_type_scat_dispersion_imag
_atom_type_scat_source
C C 0.0181 0.0091 'International Tables Vol C Tables 4.2.6.8 and 6.1.1.4'
H H 0.0000 0.0000 'International Tables Vol C Tables 4.2.6.8 and 6.1.1.4'
Al Al 0.2130 0.2455 'International Tables Vol C Tables 4.2.6.8 and 6.1.1.4'
N N 0.0311 0.0180 'International Tables Vol C Tables 4.2.6.8 and 6.1.1.4'

loop_
_geom_angle_atom_site_label_1
_geom_angle_atom_site_label_2
_geom_angle_atom_site_label_3
_geom_angle
_geom_angle_site_symmetry_1
_geom_angle_site_symmetry_3
_geom_angle_publ_flag
N1 Al1 N3 159.88(5) . . ?
N1 Al1 H 90.3(7) . . ?
N1 Al1 HA 100.6(7) . . ?
N3 Al1 H 94.3(7) . . ?
N3 Al1 HA 94.0(7) . . ?
N2 Al1 N1 79.72(5) . . ?
N2 Al1 N3 81.62(5) . . ?
N2 Al1 H 125.3(7) . . ?
N2 Al1 HA 115.2(7) . . ?
H Al1 HA 119.5(10) . . ?
C5 N1 Al1 129.53(10) . . ?
C1 N1 Al1 110.85(9) . . ?
C1 N1 C5 118.44(12) . . ?
C14 N3 Al1 101.69(8) . . ?
C14 N3 C15 111.06(11) . . ?
C17 N3 Al1 112.23(9) . . ?
C17 N3 C14 109.66(11) . . ?
C17 N3 C15 112.19(11) . . ?
C15 N3 Al1 109.55(8) . . ?
C12 N2 Al1 122.59(9) . . ?
C12 N2 C13 115.01(12) . . ?
C13 N2 Al1 121.36(10) . . ?
C11 C6 C5 119.54(13) . . ?
C7 C6 C5 121.63(13) . . ?
C7 C6 C11 118.76(14) . . ?
N1 C5 C6 118.99(12) . . ?
N1 C5 C4 121.03(13) . . ?
C4 C5 C6 119.98(13) . . ?
N1 C1 C12 116.37(12) . . ?
N1 C1 C2 122.86(13) . . ?
C2 C1 C12 120.75(13) . . ?
C9 C8 H8 120.0 . . ?
C9 C8 C7 119.94(14) . . ?
C7 C8 H8 120.0 . . ?
C6 C11 H11 119.7 . . ?
C10 C11 C6 120.61(14) . . ?
C10 C11 H11 119.7 . . ?
N2 C12 C1 109.44(12) . . ?
N2 C12 H12A 109.8 . . ?
N2 C12 H12B 109.8 . . ?
C1 C12 H12A 109.8 . . ?
C1 C12 H12B 109.8 . . ?
H12A C12 H12B 108.2 . . ?
C8 C9 H9 120.0 . . ?
C10 C9 C8 119.91(14) . . ?
C10 C9 H9 120.0 . . ?
C5 C4 H4 120.0 . . ?
C3 C4 C5 120.03(14) . . ?
C3 C4 H4 120.0 . . ?
C6 C7 H7 119.7 . . ?
C8 C7 C6 120.61(14) . . ?
C8 C7 H7 119.7 . . ?
C1 C2 H2 120.7 . . ?
C3 C2 C1 118.66(14) . . ?
C3 C2 H2 120.7 . . ?
N3 C14 H14A 109.7 . . ?
N3 C14 H14B 109.7 . . ?
N3 C14 C13 109.64(11) . . ?
H14A C14 H14B 108.2 . . ?
C13 C14 H14A 109.7 . . ?
C13 C14 H14B 109.7 . . ?
N3 C17 H17A 109.1 . . ?
N3 C17 H17B 109.1 . . ?
N3 C17 C18 112.40(12) . . ?
H17A C17 H17B 107.9 . . ?
C18 C17 H17A 109.1 . . ?
C18 C17 H17B 109.1 . . ?
C11 C10 C9 120.16(14) . . ?
C11 C10 H10 119.9 . . ?
C9 C10 H10 119.9 . . ?
N2 C13 C14 106.87(12) . . ?
N2 C13 H13A 110.3 . . ?
N2 C13 H13B 110.3 . . ?
C14 C13 H13A 110.3 . . ?
C14 C13 H13B 110.3 . . ?
H13A C13 H13B 108.6 . . ?
N3 C15 H15A 108.4 . . ?
N3 C15 H15B 108.4 . . ?
N3 C15 C16 115.61(12) . . ?
H15A C15 H15B 107.4 . . ?
C16 C15 H15A 108.4 . . ?
C16 C15 H15B 108.4 . . ?
C4 C3 H3 120.5 . . ?
C2 C3 C4 118.90(14) . . ?
C2 C3 H3 120.5 . . ?
C17 C18 H18A 109.5 . . ?
C17 C18 H18B 109.5 . . ?
C17 C18 H18C 109.5 . . ?
H18A C18 H18B 109.5 . . ?
H18A C18 H18C 109.5 . . ?
H18B C18 H18C 109.5 . . ?
C15 C16 H16A 109.5 . . ?
C15 C16 H16B 109.5 . . ?
C15 C16 H16C 109.5 . . ?
H16A C16 H16B 109.5 . . ?
H16A C16 H16C 109.5 . . ?
H16B C16 H16C 109.5 . . ?

loop_
_geom_bond_atom_site_label_1
_geom_bond_atom_site_label_2
_geom_bond_distance
_geom_bond_site_symmetry_2
_geom_bond_publ_flag
Al1 N1 2.1680(12) . ?
Al1 N3 2.1914(12) . ?
Al1 N2 1.8390(13) . ?
Al1 H 1.547(17) . ?
Al1 HA 1.54(2) . ?
N1 C5 1.3621(18) . ?
N1 C1 1.3466(19) . ?
N3 C14 1.4837(18) . ?
N3 C17 1.4835(19) . ?
N3 C15 1.4932(18) . ?
N2 C12 1.4311(19) . ?
N2 C13 1.4377(18) . ?
C6 C5 1.487(2) . ?
C6 C11 1.397(2) . ?
C6 C7 1.394(2) . ?
C5 C4 1.389(2) . ?
C1 C12 1.502(2) . ?
C1 C2 1.392(2) . ?
C8 H8 0.9500 . ?
C8 C9 1.389(2) . ?
C8 C7 1.390(2) . ?
C11 H11 0.9500 . ?
C11 C10 1.385(2) . ?
C12 H12A 0.9900 . ?
C12 H12B 0.9900 . ?
C9 H9 0.9500 . ?
C9 C10 1.386(2) . ?
C4 H4 0.9500 . ?
C4 C3 1.389(2) . ?
C7 H7 0.9500 . ?
C2 H2 0.9500 . ?
C2 C3 1.381(2) . ?
C14 H14A 0.9900 . ?
C14 H14B 0.9900 . ?
C14 C13 1.524(2) . ?
C17 H17A 0.9900 . ?
C17 H17B 0.9900 . ?
C17 C18 1.518(2) . ?
C10 H10 0.9500 . ?
C13 H13A 0.9900 . ?
C13 H13B 0.9900 . ?
C15 H15A 0.9900 . ?
C15 H15B 0.9900 . ?
C15 C16 1.526(2) . ?
C3 H3 0.9500 . ?
C18 H18A 0.9800 . ?
C18 H18B 0.9800 . ?
C18 H18C 0.9800 . ?
C16 H16A 0.9800 . ?
C16 H16B 0.9800 . ?
C16 H16C 0.9800 . ?

loop_
_geom_torsion_atom_site_label_1
_geom_torsion_atom_site_label_2
_geom_torsion_atom_site_label_3
_geom_torsion_atom_site_label_4
_geom_torsion
_geom_torsion_site_symmetry_1
_geom_torsion_site_symmetry_2
_geom_torsion_site_symmetry_3
_geom_torsion_site_symmetry_4
_geom_torsion_publ_flag
Al1 N1 C5 C6 -14.39(19) . . . . ?
Al1 N1 C5 C4 166.17(10) . . . . ?
Al1 N1 C1 C12 7.37(15) . . . . ?
Al1 N1 C1 C2 -170.94(11) . . . . ?
Al1 N3 C14 C13 44.18(12) . . . . ?
Al1 N3 C17 C18 -66.21(14) . . . . ?
Al1 N3 C15 C16 -178.50(11) . . . . ?
Al1 N2 C12 C1 -7.48(16) . . . . ?
Al1 N2 C13 C14 19.44(16) . . . . ?
N1 Al1 N2 C12 9.04(11) . . . . ?
N1 Al1 N2 C13 176.83(12) . . . . ?
N1 C5 C4 C3 2.0(2) . . . . ?
N1 C1 C12 N2 -1.19(17) . . . . ?
N1 C1 C2 C3 2.6(2) . . . . ?
N3 Al1 N2 C12 -163.42(12) . . . . ?
N3 Al1 N2 C13 4.38(11) . . . . ?
N3 C14 C13 N2 -43.54(16) . . . . ?
C6 C5 C4 C3 -177.40(13) . . . . ?
C6 C11 C10 C9 -0.2(2) . . . . ?
C5 N1 C1 C12 176.12(12) . . . . ?
C5 N1 C1 C2 -2.2(2) . . . . ?
C5 C6 C11 C10 177.44(13) . . . . ?
C5 C6 C7 C8 -177.38(13) . . . . ?
C5 C4 C3 C2 -1.6(2) . . . . ?
C1 N1 C5 C6 179.28(12) . . . . ?
C1 N1 C5 C4 -0.2(2) . . . . ?
C1 C2 C3 C4 -0.6(2) . . . . ?
C8 C9 C10 C11 -0.1(2) . . . . ?
C11 C6 C5 N1 134.35(14) . . . . ?
C11 C6 C5 C4 -46.20(19) . . . . ?
C11 C6 C7 C8 -0.5(2) . . . . ?
C12 N2 C13 C14 -171.89(12) . . . . ?
C12 C1 C2 C3 -175.63(13) . . . . ?
C9 C8 C7 C6 0.2(2) . . . . ?
C7 C6 C5 N1 -48.82(19) . . . . ?
C7 C6 C5 C4 130.63(15) . . . . ?
C7 C6 C11 C10 0.5(2) . . . . ?
C7 C8 C9 C10 0.1(2) . . . . ?
C2 C1 C12 N2 177.15(13) . . . . ?
C14 N3 C17 C18 -178.45(12) . . . . ?
C14 N3 C15 C16 -66.95(16) . . . . ?
C17 N3 C14 C13 163.14(12) . . . . ?
C17 N3 C15 C16 56.17(17) . . . . ?
C13 N2 C12 C1 -176.00(12) . . . . ?
C15 N3 C14 C13 -72.30(14) . . . . ?
C15 N3 C17 C18 57.65(16) . . . . ?
